data_4130280
loop_
_publ_author_name
'Radkov, Vasily'
'Roisnel, Thierry'
'Trifonov, Alexander'
'Carpentier, Jean-Fran\,cois'
'Kirillov, Evgueni'

_publ_section_title
;
 Tandem C(sp(2))-OMe Activation/C(sp(2))-C(sp(2)) Coupling in Early
 Transition-Metal Complexes: Aromatic C-O Activation beyond Late
 Transition Metals.
;
_journal_issue 13
_journal_name_full 'Journal of the American Chemical Society'
_journal_page_first 4350
_journal_page_last 4353
_journal_paper_doi 10.1021/jacs.6b01877
_journal_volume 138
_journal_year 2016
_chemical_compound_source 'synthesis as described'
_chemical_formula_moiety 'C30 H29 F3 N4 O'
_chemical_formula_sum 'C30 H29 F3 N4 O'
_chemical_formula_weight 518.57
_space_group_IT_number 14
_space_group_name_Hall '-P 2yn'
_space_group_name_H-M_alt 'P 1 21/n 1'
_symmetry_cell_setting monoclinic
_symmetry_Int_Tables_number 14
_symmetry_space_group_name_Hall '-P 2yn'
_symmetry_space_group_name_H-M 'P 1 21/n 1'
_atom_sites_solution_hydrogens geom
_atom_sites_solution_primary direct
_atom_sites_solution_secondary difmap
_audit_conform_dict_location ftp://ftp.iucr.org/pub/cif_core.dic
_audit_conform_dict_name cif_core.dic
_audit_conform_dict_version 2.3
_audit_creation_date 2013-07-01T17:34:46-00:00
_audit_creation_method 'WinGX routine CIF_UPDATE'
_cell_angle_alpha 90
_cell_angle_beta 107.372(2)
_cell_angle_gamma 90
_cell_formula_units_Z 4
_cell_length_a 8.3000(5)
_cell_length_b 20.7517(13)
_cell_length_c 15.9111(10)
_cell_measurement_reflns_used 4260
_cell_measurement_temperature 150(2)
_cell_measurement_theta_max 25.27
_cell_measurement_theta_min 2.38
_cell_measurement_wavelength 0.71073
_cell_volume 2615.5(3)
_computing_cell_refinement 'Bruker APEX2 (Bruker, 2006)'
_computing_data_collection 'Bruker APEX2 (Bruker, 2006)'
_computing_data_reduction 'Bruker APEX2 (Bruker, 2006)'
_computing_molecular_graphics 'Ortep-3 for Windows (Farrugia, 1997)'
_computing_publication_material
;
           WinGX publication routines (Farrugia, 2012),
           CRYSCAL (T. Roisnel, local program)
;
_computing_structure_refinement 'SHELXL-97 (Sheldrick, 1997)'
_computing_structure_solution 'SIR97 (Altomare et al., 1999)'
_diffrn_ambient_temperature 150(2)
_diffrn_detector 'CCD plate'
_diffrn_measured_fraction_theta_full 0.997
_diffrn_measured_fraction_theta_max 0.997
_diffrn_measurement_device_type 'APEXII, Bruker-AXS'
_diffrn_measurement_method 'CCD rotation images, thin slices'
_diffrn_radiation_monochromator graphite
_diffrn_radiation_probe x-ray
_diffrn_radiation_type MoK\a
_diffrn_radiation_wavelength 0.71073
_diffrn_reflns_av_R_equivalents 0.0561
_diffrn_reflns_av_unetI/netI 0.0544
_diffrn_reflns_limit_h_max 10
_diffrn_reflns_limit_h_min -10
_diffrn_reflns_limit_k_max 26
_diffrn_reflns_limit_k_min -26
_diffrn_reflns_limit_l_max 19
_diffrn_reflns_limit_l_min -20
_diffrn_reflns_number 23150
_diffrn_reflns_theta_full 27.48
_diffrn_reflns_theta_max 27.48
_diffrn_reflns_theta_min 3.19
_exptl_absorpt_coefficient_mu 0.096
_exptl_absorpt_correction_T_max 0.988
_exptl_absorpt_correction_T_min 0.756
_exptl_absorpt_correction_type multi-scan
_exptl_absorpt_process_details
;
  [Sheldrick, G.M. (2002). SADABS Bruker AXS Inc., Madison, Wisconsin, USA]
;
_exptl_crystal_colour colourless
_exptl_crystal_density_diffrn 1.317
_exptl_crystal_density_method 'not measured'
_exptl_crystal_description prism
_exptl_crystal_F_000 1088
_exptl_crystal_size_max 0.41
_exptl_crystal_size_mid 0.35
_exptl_crystal_size_min 0.13
_refine_diff_density_max 0.285
_refine_diff_density_min -0.233
_refine_diff_density_rms 0.046
_refine_ls_extinction_method none
_refine_ls_goodness_of_fit_ref 1.018
_refine_ls_hydrogen_treatment mixed
_refine_ls_matrix_type full
_refine_ls_number_parameters 351
_refine_ls_number_reflns 5980
_refine_ls_number_restraints 0
_refine_ls_restrained_S_all 1.018
_refine_ls_R_factor_all 0.0768
_refine_ls_R_factor_gt 0.0463
_refine_ls_shift/su_max 0.002
_refine_ls_shift/su_mean 0
_refine_ls_structure_factor_coef Fsqd
_refine_ls_weighting_details 'calc w=1/[\s^2^(Fo^2^)+(0.0494P)^2^+0.5225P] where P=(Fo^2^+2Fc^2^)/3'
_refine_ls_weighting_scheme calc
_refine_ls_wR_factor_gt 0.1025
_refine_ls_wR_factor_ref 0.1164
_reflns_number_gt 4184
_reflns_number_total 5980
_reflns_threshold_expression >2sigma(I)
_cod_data_source_file ja6b01877_si_002.cif
_cod_data_source_block 1
_cod_original_sg_symbol_H-M 'P 21/n'
_cod_database_code 4130280

loop_
_symmetry_equiv_pos_as_xyz
'x, y, z'
'-x+1/2, y+1/2, -z+1/2'
'-x, -y, -z'
'x-1/2, -y-1/2, z-1/2'

loop_
_atom_site_label
_atom_site_type_symbol
_atom_site_fract_x
_atom_site_fract_y
_atom_site_fract_z
_atom_site_U_iso_or_equiv
_atom_site_adp_type
_atom_site_occupancy
_atom_site_symmetry_multiplicity
_atom_site_calc_flag
_atom_site_refinement_flags
C1 C -0.2771(3) 0.40355(12) 0.39949(14) 0.0551(6) Uani 1 1 d .
H1A H -0.2647 0.4481 0.4208 0.083 Uiso 1 1 calc R
H1B H -0.3927 0.3888 0.3921 0.083 Uiso 1 1 calc R
H1C H -0.2535 0.4014 0.3428 0.083 Uiso 1 1 calc R
O2 O -0.16148(17) 0.36333(6) 0.46160(8) 0.0398(3) Uani 1 1 d .
C3 C 0.0069(3) 0.37582(8) 0.47911(11) 0.0322(4) Uani 1 1 d .
C4 C 0.0747(3) 0.42779(9) 0.44650(12) 0.0402(5) Uani 1 1 d .
H4 H 0.0023 0.4583 0.4091 0.048 Uiso 1 1 calc R
C5 C 0.2481(3) 0.43523(10) 0.46853(12) 0.0453(6) Uani 1 1 d .
H5 H 0.2938 0.4706 0.4454 0.054 Uiso 1 1 calc R
C6 C 0.3553(3) 0.39188(10) 0.52369(12) 0.0426(5) Uani 1 1 d .
H6 H 0.4741 0.3977 0.5392 0.051 Uiso 1 1 calc R
C7 C 0.2876(3) 0.33948(9) 0.55653(11) 0.0352(4) Uani 1 1 d .
H7 H 0.3608 0.3097 0.5949 0.042 Uiso 1 1 calc R
C8 C 0.1151(2) 0.33062(8) 0.53378(10) 0.0276(4) Uani 1 1 d .
N9 N 0.04044(18) 0.28117(7) 0.57094(9) 0.0258(3) Uani 1 1 d .
C10 C 0.0499(2) 0.22182(8) 0.55537(10) 0.0205(3) Uani 1 1 d .
C11 C -0.0444(2) 0.18010(8) 0.60538(10) 0.0247(4) Uani 1 1 d .
F12 F -0.19373(12) 0.20681(5) 0.60055(7) 0.0385(3) Uani 1 1 d .
F13 F 0.03801(12) 0.17474(5) 0.69115(6) 0.0333(3) Uani 1 1 d .
F14 F -0.07939(13) 0.12052(5) 0.57286(7) 0.0354(3) Uani 1 1 d .
N15 N 0.11300(16) 0.19093(6) 0.49413(8) 0.0194(3) Uani 1 1 d .
C16 C 0.1042(2) 0.22133(7) 0.41107(10) 0.0196(3) Uani 1 1 d .
C17 C -0.0543(2) 0.23436(8) 0.35215(10) 0.0218(3) Uani 1 1 d .
C18 C -0.0595(2) 0.26358(8) 0.27227(10) 0.0273(4) Uani 1 1 d .
H18 H -0.1656 0.2741 0.2315 0.033 Uiso 1 1 calc R
C19 C 0.0863(2) 0.27744(8) 0.25157(11) 0.0296(4) Uani 1 1 d .
H19 H 0.0799 0.2971 0.1967 0.036 Uiso 1 1 calc R
C20 C 0.2418(2) 0.26292(8) 0.31019(11) 0.0290(4) Uani 1 1 d .
H20 H 0.3416 0.2723 0.2949 0.035 Uiso 1 1 calc R
C21 C 0.2545(2) 0.23479(8) 0.39136(11) 0.0246(4) Uani 1 1 d .
C22 C -0.2146(2) 0.21782(9) 0.37275(11) 0.0302(4) Uani 1 1 d .
H22A H -0.2296 0.2472 0.418 0.045 Uiso 1 1 calc R
H22B H -0.2083 0.1734 0.3944 0.045 Uiso 1 1 calc R
H22C H -0.3105 0.222 0.3193 0.045 Uiso 1 1 calc R
C23 C 0.4258(2) 0.21941(10) 0.45360(12) 0.0356(4) Uani 1 1 d .
H23A H 0.464 0.1777 0.4379 0.053 Uiso 1 1 calc R
H23B H 0.4189 0.2175 0.514 0.053 Uiso 1 1 calc R
H23C H 0.5061 0.253 0.4495 0.053 Uiso 1 1 calc R
C24 C 0.19085(19) 0.12958(8) 0.51370(10) 0.0206(3) Uani 1 1 d .
C25 C 0.1775(2) 0.08470(8) 0.44744(11) 0.0268(4) Uani 1 1 d .
H25 H 0.1183 0.0939 0.3877 0.032 Uiso 1 1 calc R
C26 C 0.2551(2) 0.02559(8) 0.47306(11) 0.0312(4) Uani 1 1 d .
H26 H 0.25 -0.0067 0.43 0.037 Uiso 1 1 calc R
C27 C 0.3391(2) 0.01322(8) 0.55996(11) 0.0291(4) Uani 1 1 d .
H27 H 0.3907 -0.0274 0.5778 0.035 Uiso 1 1 calc R
C28 C 0.3463(2) 0.06233(8) 0.62148(10) 0.0218(3) Uani 1 1 d .
N29 N 0.27454(16) 0.12038(6) 0.59845(8) 0.0203(3) Uani 1 1 d .
N30 N 0.42895(18) 0.05460(7) 0.71022(9) 0.0252(3) Uani 1 1 d .
H30 H 0.454(3) 0.0917(11) 0.7409(14) 0.05 Uiso 1 1 d .
C31 C 0.5312(2) -0.00110(7) 0.74239(10) 0.0215(3) Uani 1 1 d .
C32 C 0.7050(2) 0.00170(8) 0.75537(10) 0.0238(4) Uani 1 1 d .
C33 C 0.8010(2) -0.05321(9) 0.78538(11) 0.0306(4) Uani 1 1 d .
H33 H 0.9194 -0.0523 0.7945 0.037 Uiso 1 1 calc R
C34 C 0.7253(3) -0.10919(9) 0.80211(12) 0.0353(4) Uani 1 1 d .
H34 H 0.7918 -0.1466 0.8218 0.042 Uiso 1 1 calc R
C35 C 0.5544(3) -0.11090(8) 0.79036(11) 0.0333(4) Uani 1 1 d .
H35 H 0.5043 -0.1495 0.803 0.04 Uiso 1 1 calc R
C36 C 0.4533(2) -0.05706(8) 0.76030(11) 0.0268(4) Uani 1 1 d .
C37 C 0.7878(2) 0.06341(9) 0.73962(12) 0.0324(4) Uani 1 1 d .
H37A H 0.7938 0.0937 0.7877 0.049 Uiso 1 1 calc R
H37B H 0.7214 0.0825 0.6837 0.049 Uiso 1 1 calc R
H37C H 0.9021 0.0541 0.7372 0.049 Uiso 1 1 calc R
C38 C 0.2670(2) -0.05890(10) 0.74867(14) 0.0418(5) Uani 1 1 d .
H38A H 0.2386 -0.0262 0.7864 0.063 Uiso 1 1 calc R
H38B H 0.2359 -0.1016 0.765 0.063 Uiso 1 1 calc R
H38C H 0.2048 -0.0501 0.687 0.063 Uiso 1 1 calc R

loop_
_atom_site_aniso_label
_atom_site_aniso_U_11
_atom_site_aniso_U_22
_atom_site_aniso_U_33
_atom_site_aniso_U_23
_atom_site_aniso_U_13
_atom_site_aniso_U_12
C1 0.0592(15) 0.0535(14) 0.0485(13) 0.0124(11) 0.0096(11) 0.0206(12)
O2 0.0454(9) 0.0365(8) 0.0361(7) 0.0078(6) 0.0100(6) 0.0083(6)
C3 0.0491(12) 0.0250(9) 0.0226(8) -0.0018(7) 0.0112(8) -0.0005(8)
C4 0.0679(15) 0.0247(10) 0.0260(9) 0.0032(8) 0.0112(10) -0.0033(9)
C5 0.0751(17) 0.0330(11) 0.0270(9) -0.0023(8) 0.0139(10) -0.0232(11)
C6 0.0510(13) 0.0474(13) 0.0273(10) -0.0049(9) 0.0083(9) -0.0206(10)
C7 0.0463(12) 0.0345(10) 0.0242(9) 0.0011(8) 0.0094(8) -0.0060(9)
C8 0.0439(11) 0.0214(9) 0.0192(8) -0.0027(7) 0.0122(8) -0.0031(8)
N9 0.0349(8) 0.0225(8) 0.0215(7) 0.0007(6) 0.0107(6) 0.0013(6)
C10 0.0196(8) 0.0243(9) 0.0177(7) 0.0016(6) 0.0056(6) 0.0008(7)
C11 0.0254(9) 0.0264(9) 0.0243(8) -0.0001(7) 0.0102(7) -0.0008(7)
F12 0.0293(6) 0.0479(7) 0.0453(6) 0.0091(5) 0.0217(5) 0.0072(5)
F13 0.0383(6) 0.0415(6) 0.0217(5) 0.0063(4) 0.0115(4) -0.0044(5)
F14 0.0415(6) 0.0300(6) 0.0408(6) -0.0039(5) 0.0216(5) -0.0120(5)
N15 0.0221(7) 0.0195(7) 0.0186(6) 0.0028(5) 0.0093(6) 0.0030(5)
C16 0.0242(8) 0.0170(8) 0.0187(7) 0.0000(6) 0.0080(7) 0.0014(6)
C17 0.0247(9) 0.0204(8) 0.0199(8) -0.0040(6) 0.0060(7) 0.0010(7)
C18 0.0323(10) 0.0262(9) 0.0198(8) -0.0017(7) 0.0024(7) 0.0061(7)
C19 0.0458(11) 0.0245(9) 0.0218(8) 0.0031(7) 0.0151(8) 0.0026(8)
C20 0.0337(10) 0.0286(9) 0.0313(9) 0.0038(7) 0.0199(8) 0.0009(8)
C21 0.0255(9) 0.0240(9) 0.0270(9) 0.0013(7) 0.0120(7) 0.0026(7)
C22 0.0212(9) 0.0397(11) 0.0272(9) -0.0031(8) 0.0035(7) -0.0006(8)
C23 0.0215(9) 0.0461(12) 0.0412(10) 0.0109(9) 0.0125(8) 0.0021(8)
C24 0.0206(8) 0.0206(8) 0.0222(8) 0.0018(6) 0.0088(7) -0.0002(7)
C25 0.0332(10) 0.0262(9) 0.0198(8) -0.0002(7) 0.0060(7) 0.0015(7)
C26 0.0431(11) 0.0247(9) 0.0257(9) -0.0067(7) 0.0103(8) 0.0034(8)
C27 0.0378(10) 0.0205(9) 0.0291(9) -0.0007(7) 0.0103(8) 0.0060(7)
C28 0.0238(9) 0.0200(8) 0.0223(8) 0.0010(6) 0.0081(7) -0.0001(7)
N29 0.0222(7) 0.0184(7) 0.0207(7) 0.0010(5) 0.0070(6) 0.0014(5)
N30 0.0311(8) 0.0194(7) 0.0216(7) 0.0000(6) 0.0024(6) 0.0048(6)
C31 0.0269(9) 0.0185(8) 0.0181(7) 0.0016(6) 0.0055(7) 0.0027(7)
C32 0.0305(9) 0.0234(9) 0.0179(8) -0.0013(6) 0.0079(7) -0.0002(7)
C33 0.0279(10) 0.0326(10) 0.0287(9) -0.0021(8) 0.0046(8) 0.0049(8)
C34 0.0450(12) 0.0235(9) 0.0313(9) 0.0032(8) 0.0021(9) 0.0102(8)
C35 0.0488(12) 0.0193(9) 0.0307(9) 0.0049(7) 0.0100(9) -0.0031(8)
C36 0.0337(10) 0.0242(9) 0.0239(8) 0.0006(7) 0.0106(8) -0.0028(7)
C37 0.0331(10) 0.0313(10) 0.0347(10) -0.0015(8) 0.0128(8) -0.0062(8)
C38 0.0386(12) 0.0353(11) 0.0551(12) -0.0038(10) 0.0193(10) -0.0100(9)

loop_
_atom_type_symbol
_atom_type_description
_atom_type_scat_dispersion_real
_atom_type_scat_dispersion_imag
_atom_type_scat_source
C C 0.0033 0.0016 'International Tables Vol C Tables 4.2.6.8 and 6.1.1.4'
H H 0 0 'International Tables Vol C Tables 4.2.6.8 and 6.1.1.4'
F F 0.0171 0.0103 'International Tables Vol C Tables 4.2.6.8 and 6.1.1.4'
Si Si 0.0817 0.0704 'International Tables Vol C Tables 4.2.6.8 and 6.1.1.4'
N N 0.0061 0.0033 'International Tables Vol C Tables 4.2.6.8 and 6.1.1.4'
O O 0.0106 0.006 'International Tables Vol C Tables 4.2.6.8 and 6.1.1.4'

loop_
_geom_angle_atom_site_label_1
_geom_angle_atom_site_label_2
_geom_angle_atom_site_label_3
_geom_angle
O2 C1 H1A 109.5
O2 C1 H1B 109.5
H1A C1 H1B 109.5
O2 C1 H1C 109.5
H1A C1 H1C 109.5
H1B C1 H1C 109.5
C3 O2 C1 117.83(16)
O2 C3 C4 125.18(17)
O2 C3 C8 115.17(15)
C4 C3 C8 119.64(19)
C5 C4 C3 119.96(19)
C5 C4 H4 120
C3 C4 H4 120
C6 C5 C4 120.83(18)
C6 C5 H5 119.6
C4 C5 H5 119.6
C5 C6 C7 119.4(2)
C5 C6 H6 120.3
C7 C6 H6 120.3
C8 C7 C6 120.52(19)
C8 C7 H7 119.7
C6 C7 H7 119.7
C7 C8 C3 119.62(16)
C7 C8 N9 122.40(16)
C3 C8 N9 117.63(16)
C10 N9 C8 124.35(14)
N9 C10 N15 130.10(14)
N9 C10 C11 112.11(13)
N15 C10 C11 117.30(13)
F13 C11 F14 107.69(13)
F13 C11 F12 106.00(12)
F14 C11 F12 105.64(13)
F13 C11 C10 113.03(13)
F14 C11 C10 113.91(13)
F12 C11 C10 110.02(13)
C10 N15 C24 120.06(12)
C10 N15 C16 120.78(12)
C24 N15 C16 119.14(12)
C17 C16 C21 122.32(14)
C17 C16 N15 118.60(13)
C21 C16 N15 119.05(14)
C16 C17 C18 117.51(15)
C16 C17 C22 121.88(14)
C18 C17 C22 120.60(15)
C19 C18 C17 121.21(16)
C19 C18 H18 119.4
C17 C18 H18 119.4
C18 C19 C20 120.27(15)
C18 C19 H19 119.9
C20 C19 H19 119.9
C19 C20 C21 120.95(16)
C19 C20 H20 119.5
C21 C20 H20 119.5
C20 C21 C16 117.71(16)
C20 C21 C23 119.63(15)
C16 C21 C23 122.66(15)
C17 C22 H22A 109.5
C17 C22 H22B 109.5
H22A C22 H22B 109.5
C17 C22 H22C 109.5
H22A C22 H22C 109.5
H22B C22 H22C 109.5
C21 C23 H23A 109.5
C21 C23 H23B 109.5
H23A C23 H23B 109.5
C21 C23 H23C 109.5
H23A C23 H23C 109.5
H23B C23 H23C 109.5
N29 C24 C25 124.91(15)
N29 C24 N15 114.56(13)
C25 C24 N15 120.53(14)
C24 C25 C26 116.45(15)
C24 C25 H25 121.8
C26 C25 H25 121.8
C27 C26 C25 120.78(16)
C27 C26 H26 119.6
C25 C26 H26 119.6
C26 C27 C28 118.03(16)
C26 C27 H27 121
C28 C27 H27 121
N29 C28 N30 115.24(14)
N29 C28 C27 122.52(15)
N30 C28 C27 122.24(15)
C24 N29 C28 117.28(13)
C28 N30 C31 121.20(13)
C28 N30 H30 114.7(13)
C31 N30 H30 118.6(14)
C32 C31 C36 121.63(15)
C32 C31 N30 119.63(14)
C36 C31 N30 118.75(15)
C33 C32 C31 118.53(15)
C33 C32 C37 120.62(16)
C31 C32 C37 120.82(15)
C34 C33 C32 120.49(17)
C34 C33 H33 119.8
C32 C33 H33 119.8
C35 C34 C33 120.31(17)
C35 C34 H34 119.8
C33 C34 H34 119.8
C34 C35 C36 121.14(17)
C34 C35 H35 119.4
C36 C35 H35 119.4
C35 C36 C31 117.89(16)
C35 C36 C38 120.94(16)
C31 C36 C38 121.17(16)
C32 C37 H37A 109.5
C32 C37 H37B 109.5
H37A C37 H37B 109.5
C32 C37 H37C 109.5
H37A C37 H37C 109.5
H37B C37 H37C 109.5
C36 C38 H38A 109.5
C36 C38 H38B 109.5
H38A C38 H38B 109.5
C36 C38 H38C 109.5
H38A C38 H38C 109.5
H38B C38 H38C 109.5

loop_
_geom_bond_atom_site_label_1
_geom_bond_atom_site_label_2
_geom_bond_distance
C1 O2 1.424(2)
C1 H1A 0.98
C1 H1B 0.98
C1 H1C 0.98
O2 C3 1.366(2)
C3 C4 1.387(3)
C3 C8 1.406(3)
C4 C5 1.384(3)
C4 H4 0.95
C5 C6 1.380(3)
C5 H5 0.95
C6 C7 1.395(3)
C6 H6 0.95
C7 C8 1.380(3)
C7 H7 0.95
C8 N9 1.416(2)
N9 C10 1.263(2)
C10 N15 1.3926(19)
C10 C11 1.538(2)
C11 F13 1.3360(18)
C11 F14 1.3384(19)
C11 F12 1.3391(19)
N15 C24 1.420(2)
N15 C16 1.4464(18)
C16 C17 1.395(2)
C16 C21 1.402(2)
C17 C18 1.397(2)
C17 C22 1.502(2)
C18 C19 1.376(2)
C18 H18 0.95
C19 C20 1.381(2)
C19 H19 0.95
C20 C21 1.392(2)
C20 H20 0.95
C21 C23 1.505(2)
C22 H22A 0.98
C22 H22B 0.98
C22 H22C 0.98
C23 H23A 0.98
C23 H23B 0.98
C23 H23C 0.98
C24 N29 1.3335(19)
C24 C25 1.386(2)
C25 C26 1.389(2)
C25 H25 0.95
C26 C27 1.374(2)
C26 H26 0.95
C27 C28 1.402(2)
C27 H27 0.95
C28 N29 1.345(2)
C28 N30 1.383(2)
N30 C31 1.435(2)
N30 H30 0.90(2)
C31 C32 1.396(2)
C31 C36 1.399(2)
C32 C33 1.391(2)
C32 C37 1.510(2)
C33 C34 1.384(3)
C33 H33 0.95
C34 C35 1.375(3)
C34 H34 0.95
C35 C36 1.394(2)
C35 H35 0.95
C36 C38 1.502(3)
C37 H37A 0.98
C37 H37B 0.98
C37 H37C 0.98
C38 H38A 0.98
C38 H38B 0.98
C38 H38C 0.98

loop_
_geom_torsion_atom_site_label_1
_geom_torsion_atom_site_label_2
_geom_torsion_atom_site_label_3
_geom_torsion_atom_site_label_4
_geom_torsion
C1 O2 C3 C4 5.4(3)
C1 O2 C3 C8 -173.68(16)
O2 C3 C4 C5 -179.62(16)
C8 C3 C4 C5 -0.6(3)
C3 C4 C5 C6 -0.8(3)
C4 C5 C6 C7 0.9(3)
C5 C6 C7 C8 0.4(3)
C6 C7 C8 C3 -1.8(3)
C6 C7 C8 N9 -174.86(16)
O2 C3 C8 C7 -178.97(15)
C4 C3 C8 C7 1.9(2)
O2 C3 C8 N9 -5.6(2)
C4 C3 C8 N9 175.27(15)
C7 C8 N9 C10 -69.8(2)
C3 C8 N9 C10 117.08(19)
C8 N9 C10 N15 -8.3(3)
C8 N9 C10 C11 -179.88(14)
N9 C10 C11 F13 -74.79(18)
N15 C10 C11 F13 112.45(15)
N9 C10 C11 F14 161.87(14)
N15 C10 C11 F14 -10.9(2)
N9 C10 C11 F12 43.48(19)
N15 C10 C11 F12 -129.27(15)
N9 C10 N15 C24 147.68(17)
C11 C10 N15 C24 -41.1(2)
N9 C10 N15 C16 -30.8(3)
C11 C10 N15 C16 140.44(14)
C10 N15 C16 C17 -63.2(2)
C24 N15 C16 C17 118.35(16)
C10 N15 C16 C21 118.81(16)
C24 N15 C16 C21 -59.6(2)
C21 C16 C17 C18 -1.9(2)
N15 C16 C17 C18 -179.83(14)
C21 C16 C17 C22 178.02(15)
N15 C16 C17 C22 0.1(2)
C16 C17 C18 C19 1.7(2)
C22 C17 C18 C19 -178.26(16)
C17 C18 C19 C20 -0.4(3)
C18 C19 C20 C21 -0.7(3)
C19 C20 C21 C16 0.5(3)
C19 C20 C21 C23 179.83(16)
C17 C16 C21 C20 0.9(2)
N15 C16 C21 C20 178.78(14)
C17 C16 C21 C23 -178.46(16)
N15 C16 C21 C23 -0.5(2)
C10 N15 C24 N29 -33.2(2)
C16 N15 C24 N29 145.29(14)
C10 N15 C24 C25 147.02(15)
C16 N15 C24 C25 -34.5(2)
N29 C24 C25 C26 1.4(2)
N15 C24 C25 C26 -178.85(15)
C24 C25 C26 C27 0.4(3)
C25 C26 C27 C28 -1.0(3)
C26 C27 C28 N29 0.0(3)
C26 C27 C28 N30 -179.50(16)
C25 C24 N29 C28 -2.4(2)
N15 C24 N29 C28 177.85(13)
N30 C28 N29 C24 -178.84(14)
C27 C28 N29 C24 1.6(2)
N29 C28 N30 C31 -171.00(14)
C27 C28 N30 C31 8.5(2)
C28 N30 C31 C32 95.09(19)
C28 N30 C31 C36 -85.14(19)
C36 C31 C32 C33 1.1(2)
N30 C31 C32 C33 -179.09(14)
C36 C31 C32 C37 -177.19(15)
N30 C31 C32 C37 2.6(2)
C31 C32 C33 C34 -0.2(2)
C37 C32 C33 C34 178.18(16)
C32 C33 C34 C35 -0.9(3)
C33 C34 C35 C36 1.0(3)
C34 C35 C36 C31 0.0(3)
C34 C35 C36 C38 -179.21(17)
C32 C31 C36 C35 -1.1(2)
N30 C31 C36 C35 179.16(14)
C32 C31 C36 C38 178.14(16)
N30 C31 C36 C38 -1.6(2)
